data_4507206
loop_
_publ_author_name
'Di Nicola, Corrado'
'Forlin, Enrico'
'Garau, Federica'
'Gazzano, Massimo'
'Lanza, Arianna'
'Monari, Magda'
'Nestola, Fabrizio'
'Pandolfo, Luciano'
'Pettinari, Claudio'
'Zorzi, Alberto'
'Zorzi, Federico'

_publ_section_title
;
 Coordination Polymers Based on the Trinuclear Triangular Secondary
 Building Unit [Cu3(\m3-OH)(\m-pz)3]2+(pz = pyrazolate) and Succinate
 Anion
;
_journal_issue 1
_journal_name_full 'Crystal Growth &amp; Design'
_journal_page_first 126
_journal_paper_doi 10.1021/cg3012712
_journal_volume 13
_journal_year 2013
_chemical_formula_sum 'C20 H26 Cu N8 O8'
_chemical_formula_weight 570.03
_chemical_name_systematic
;
 ?
;
_space_group_IT_number 88
_symmetry_cell_setting tetragonal
_symmetry_space_group_name_Hall '-I 4ad'
_symmetry_space_group_name_H-M 'I 41/a :2'
_atom_sites_solution_hydrogens geom
_atom_sites_solution_primary direct
_atom_sites_solution_secondary difmap
_audit_creation_method SHELXL-97
_cell_angle_alpha 90.00
_cell_angle_beta 90.00
_cell_angle_gamma 90.00
_cell_formula_units_Z 8
_cell_length_a 22.4290(8)
_cell_length_b 22.4290(8)
_cell_length_c 10.2923(7)
_cell_measurement_reflns_used 3000
_cell_measurement_temperature 298(2)
_cell_measurement_theta_max 25.99
_cell_measurement_theta_min 3.37
_cell_volume 5177.6(4)
_computing_structure_refinement 'SHELXL-97 (Sheldrick, 1997)'
_diffrn_ambient_temperature 298(2)
_diffrn_measured_fraction_theta_full 0.998
_diffrn_measured_fraction_theta_max 0.998
_diffrn_radiation_monochromator graphite
_diffrn_radiation_source 'fine-focus sealed tube'
_diffrn_radiation_type MoK\a
_diffrn_radiation_wavelength 0.71073
_diffrn_reflns_av_R_equivalents 0.0475
_diffrn_reflns_av_sigmaI/netI 0.0617
_diffrn_reflns_limit_h_max 19
_diffrn_reflns_limit_h_min -18
_diffrn_reflns_limit_k_max 27
_diffrn_reflns_limit_k_min 0
_diffrn_reflns_limit_l_max 12
_diffrn_reflns_limit_l_min 0
_diffrn_reflns_number 2540
_diffrn_reflns_theta_full 25.99
_diffrn_reflns_theta_max 25.99
_diffrn_reflns_theta_min 3.37
_exptl_absorpt_coefficient_mu 0.903
_exptl_absorpt_correction_T_max 0.746
_exptl_absorpt_correction_T_min 0.691
_exptl_absorpt_correction_type numerical
_exptl_absorpt_process_details 'X-RED, X-SHAPE (Stoe & Cie)'
_exptl_crystal_colour blue
_exptl_crystal_density_diffrn 1.463
_exptl_crystal_density_method 'not measured'
_exptl_crystal_description block
_exptl_crystal_F_000 2360
_exptl_crystal_size_max 0.6
_exptl_crystal_size_mid 0.35
_exptl_crystal_size_min 0.33
_refine_diff_density_max 0.664
_refine_diff_density_min -0.244
_refine_diff_density_rms 0.042
_refine_ls_extinction_coef 0.00357(6)
_refine_ls_extinction_expression Fc^*^=kFc[1+0.001xFc^2^\l^3^/sin(2\q)]^-1/4^
_refine_ls_extinction_method SHELXL
_refine_ls_goodness_of_fit_ref 1.039
_refine_ls_hydrogen_treatment mixed
_refine_ls_matrix_type full
_refine_ls_number_parameters 173
_refine_ls_number_reflns 2540
_refine_ls_number_restraints 0
_refine_ls_restrained_S_all 1.039
_refine_ls_R_factor_all 0.0554
_refine_ls_R_factor_gt 0.0317
_refine_ls_shift/su_max 0.004
_refine_ls_shift/su_mean 0.001
_refine_ls_structure_factor_coef Fsqd
_refine_ls_weighting_details 'calc w=1/[\s^2^(Fo^2^)+(0.0055P)^2^+0.0000P] where P=(Fo^2^+2Fc^2^)/3'
_refine_ls_weighting_scheme calc
_refine_ls_wR_factor_gt 0.0421
_refine_ls_wR_factor_ref 0.0440
_reflns_number_gt 1502
_reflns_number_total 2540
_reflns_threshold_expression >2sigma(I)
_cod_data_source_file cg3012712_si_005.cif
_cod_data_source_block Comp5
_cod_original_sg_symbol_H-M 'I 41/a'
_cod_database_code 4507206

loop_
_symmetry_equiv_pos_as_xyz
'x, y, z'
'-x, -y+1/2, z'
'-y+3/4, x+1/4, z+1/4'
'y+1/4, -x+1/4, z+1/4'
'x+1/2, y+1/2, z+1/2'
'-x+1/2, -y+1, z+1/2'
'-y+5/4, x+3/4, z+3/4'
'y+3/4, -x+3/4, z+3/4'
'-x, -y, -z'
'x, y-1/2, -z'
'y-3/4, -x-1/4, -z-1/4'
'-y-1/4, x-1/4, -z-1/4'
'-x+1/2, -y+1/2, -z+1/2'
'x+1/2, y, -z+1/2'
'y-1/4, -x+1/4, -z+1/4'
'-y+1/4, x+1/4, -z+1/4'

loop_
_atom_site_label
_atom_site_type_symbol
_atom_site_fract_x
_atom_site_fract_y
_atom_site_fract_z
_atom_site_U_iso_or_equiv
_atom_site_adp_type
_atom_site_occupancy
_atom_site_symmetry_multiplicity
_atom_site_calc_flag
_atom_site_refinement_flags
Cu1 Cu 0.5000 0.0000 0.5000 0.03830(14) Uani 1 2 d S
N1 N 0.52502(7) 0.08625(7) 0.4970(2) 0.0352(4) Uani 1 1 d .
N2 N 0.54694(7) 0.11179(8) 0.39026(19) 0.0393(5) Uani 1 1 d .
H2N H 0.5483 0.0948 0.3154 0.047 Uiso 1 1 calc R
N3 N 0.57918(8) -0.02108(8) 0.57740(19) 0.0357(5) Uani 1 1 d .
N4 N 0.62400(8) -0.04449(7) 0.5082(2) 0.0407(5) Uani 1 1 d .
H4N H 0.6217 -0.0532 0.4270 0.049 Uiso 1 1 calc R
C1 C 0.53137(11) 0.12669(11) 0.5891(2) 0.0520(7) Uani 1 1 d .
H1 H 0.5200 0.1213 0.6752 0.062 Uiso 1 1 calc R
C2 C 0.55709(11) 0.17822(11) 0.5410(3) 0.0542(8) Uani 1 1 d .
H2 H 0.5660 0.2130 0.5861 0.065 Uiso 1 1 calc R
C3 C 0.56644(10) 0.16663(10) 0.4138(3) 0.0489(7) Uani 1 1 d .
H3 H 0.5835 0.1924 0.3535 0.059 Uiso 1 1 calc R
C4 C 0.60107(11) -0.01498(10) 0.6958(2) 0.0505(7) Uani 1 1 d .
H4 H 0.5799 0.0003 0.7660 0.061 Uiso 1 1 calc R
C5 C 0.65963(11) -0.03421(11) 0.7020(3) 0.0584(8) Uani 1 1 d .
H5 H 0.6845 -0.0343 0.7742 0.070 Uiso 1 1 calc R
C6 C 0.67277(10) -0.05266(10) 0.5808(3) 0.0506(7) Uani 1 1 d .
H6 H 0.7090 -0.0682 0.5529 0.061 Uiso 1 1 calc R
O1 O 0.54347(6) -0.02674(6) 0.28999(15) 0.0432(5) Uani 1 1 d .
O3 O 0.66537(7) -0.08133(7) 0.24942(18) 0.0607(5) Uani 1 1 d .
O2 O 0.54417(7) 0.05266(7) 0.16317(15) 0.0524(5) Uani 1 1 d .
O4 O 0.63559(8) -0.17451(9) 0.21667(18) 0.0755(7) Uani 1 1 d .
H4A H 0.6600(11) -0.1847(11) 0.293(3) 0.091 Uiso 1 1 d .
C7 C 0.55399(9) -0.00215(11) 0.1847(2) 0.0370(6) Uani 1 1 d .
C8 C 0.57982(10) -0.03654(10) 0.0719(2) 0.0518(7) Uani 1 1 d .
H8A H 0.5538 -0.0312 -0.0025 0.062 Uiso 1 1 calc R
H8B H 0.6181 -0.0191 0.0499 0.062 Uiso 1 1 calc R
C9 C 0.58852(11) -0.10168(10) 0.0925(2) 0.0600(8) Uani 1 1 d .
H9A H 0.6005 -0.1197 0.0108 0.072 Uiso 1 1 calc R
H9B H 0.5507 -0.1192 0.1174 0.072 Uiso 1 1 calc R
C10 C 0.63439(12) -0.11689(13) 0.1946(2) 0.0518(8) Uani 1 1 d .

loop_
_atom_site_aniso_label
_atom_site_aniso_U_11
_atom_site_aniso_U_22
_atom_site_aniso_U_33
_atom_site_aniso_U_23
_atom_site_aniso_U_13
_atom_site_aniso_U_12
Cu1 0.0381(3) 0.0329(3) 0.0439(3) 0.0096(2) -0.0129(2) -0.0062(2)
N1 0.0378(11) 0.0321(11) 0.0358(12) 0.0078(12) -0.0066(11) -0.0061(9)
N2 0.0393(12) 0.0343(13) 0.0443(14) 0.0037(11) 0.0061(11) -0.0001(10)
N3 0.0355(12) 0.0377(12) 0.0338(13) 0.0032(10) -0.0034(10) -0.0022(10)
N4 0.0505(13) 0.0371(12) 0.0347(12) -0.0005(11) -0.0036(12) -0.0012(10)
C1 0.074(2) 0.0458(17) 0.0364(18) 0.0034(14) -0.0116(15) -0.0161(15)
C2 0.0660(19) 0.0362(16) 0.060(2) -0.0029(14) -0.0161(15) -0.0145(14)
C3 0.0451(16) 0.0336(16) 0.068(2) 0.0117(15) 0.0018(15) -0.0096(13)
C4 0.0465(17) 0.075(2) 0.0303(17) 0.0021(14) -0.0056(13) 0.0031(14)
C5 0.0449(17) 0.086(2) 0.044(2) 0.0063(16) -0.0190(14) 0.0043(15)
C6 0.0331(16) 0.0497(17) 0.069(2) 0.0093(16) -0.0054(15) 0.0051(13)
O1 0.0511(11) 0.0473(11) 0.0313(11) 0.0083(8) 0.0040(8) 0.0011(8)
O3 0.0587(12) 0.0594(12) 0.0638(13) -0.0138(11) -0.0167(11) 0.0091(9)
O2 0.0739(13) 0.0437(11) 0.0397(11) 0.0099(9) 0.0128(9) 0.0077(9)
O4 0.0991(16) 0.0623(14) 0.0651(17) -0.0017(11) -0.0443(12) 0.0122(12)
C7 0.0256(14) 0.0516(17) 0.0337(16) -0.0030(14) -0.0045(12) 0.0010(13)
C8 0.0635(18) 0.0579(18) 0.0339(16) -0.0012(14) -0.0058(14) 0.0123(15)
C9 0.080(2) 0.0599(19) 0.0404(18) -0.0142(15) -0.0199(16) 0.0170(16)
C10 0.063(2) 0.055(2) 0.0366(18) -0.0085(15) -0.0035(15) 0.0189(17)

loop_
_atom_type_symbol
_atom_type_description
_atom_type_scat_dispersion_real
_atom_type_scat_dispersion_imag
_atom_type_scat_source
C C 0.0033 0.0016 'International Tables Vol C Tables 4.2.6.8 and 6.1.1.4'
H H 0.0000 0.0000 'International Tables Vol C Tables 4.2.6.8 and 6.1.1.4'
N N 0.0061 0.0033 'International Tables Vol C Tables 4.2.6.8 and 6.1.1.4'
O O 0.0106 0.0060 'International Tables Vol C Tables 4.2.6.8 and 6.1.1.4'
Cu Cu 0.3201 1.2651 'International Tables Vol C Tables 4.2.6.8 and 6.1.1.4'

loop_
_geom_angle_atom_site_label_1
_geom_angle_atom_site_label_2
_geom_angle_atom_site_label_3
_geom_angle
_geom_angle_site_symmetry_1
_geom_angle_site_symmetry_3
N3 Cu1 N3 180.00(10) 9_656 .
N3 Cu1 N1 89.18(7) 9_656 9_656
N3 Cu1 N1 90.82(7) . 9_656
N3 Cu1 N1 90.82(7) 9_656 .
N3 Cu1 N1 89.18(7) . .
N1 Cu1 N1 180.00(3) 9_656 .
C1 N1 N2 104.90(17) . .
C1 N1 Cu1 132.79(18) . .
N2 N1 Cu1 121.85(16) . .
C3 N2 N1 111.7(2) . .
C4 N3 N4 104.59(19) . .
C4 N3 Cu1 132.23(18) . .
N4 N3 Cu1 123.14(15) . .
C6 N4 N3 111.8(2) . .
N1 C1 C2 111.2(2) . .
C3 C2 C1 104.5(2) . .
N2 C3 C2 107.7(2) . .
N3 C4 C5 111.3(2) . .
C6 C5 C4 105.1(2) . .
N4 C6 C5 107.2(2) . .
O1 C7 O2 123.4(2) . .
O1 C7 C8 121.2(2) . .
O2 C7 C8 115.3(2) . .
C9 C8 C7 116.2(2) . .
C8 C9 C10 114.2(2) . .
O3 C10 O4 124.2(3) . .
O3 C10 C9 124.9(3) . .
O4 C10 C9 110.9(2) . .

loop_
_geom_bond_atom_site_label_1
_geom_bond_atom_site_label_2
_geom_bond_distance
_geom_bond_site_symmetry_2
Cu1 N3 2.0030(17) 9_656
Cu1 N3 2.0030(17) .
Cu1 N1 2.0145(16) 9_656
Cu1 N1 2.0145(16) .
N1 C1 1.320(3) .
N1 N2 1.333(2) .
N2 C3 1.328(2) .
N3 C4 1.321(2) .
N3 N4 1.339(2) .
N4 C6 1.337(2) .
C1 C2 1.384(3) .
C2 C3 1.352(3) .
C4 C5 1.384(3) .
C5 C6 1.346(3) .
O1 C7 1.239(2) .
O3 C10 1.199(3) .
O2 C7 1.268(2) .
O4 C10 1.312(3) .
C7 C8 1.509(3) .
C8 C9 1.489(3) .
C9 C10 1.510(3) .

loop_
_geom_hbond_atom_site_label_D
_geom_hbond_atom_site_label_H
_geom_hbond_atom_site_label_A
_geom_hbond_distance_DH
_geom_hbond_distance_HA
_geom_hbond_distance_DA
_geom_hbond_angle_DHA
_geom_hbond_site_symmetry_A
N2 H2N O2 0.86 1.83 2.688(2) 173.1 .
N4 H4N O3 0.86 2.17 2.939(3) 149.2 .
N4 H4N O1 0.86 2.33 2.910(2) 125.2 .
O4 H4A O2 0.99(3) 1.56(3) 2.550(2) 176(2) 3_545
